data_7245926
loop_
_publ_author_name
'Zhang, Zhen-Wei'
'Hu, Hui'
'Wang, Ming-Zhen'
'Zhang, Qing'
'Zhou, Wen-Feng'
'Zhang, Yan-Kai'
'Yang, Xin-Yi'
'Liu, Xue-Ying'
'Zhang, Yong-Zheng'
'Geng, Longlong'
'Liu, Zhong-Min'
'Zhang, Da-Shuai'
'Zhuang, Shujuan'
'Wei, Rong-Min'
'Zhang, Xiuling'

_publ_section_title
;
 Acid-directed synthesis of three Cd-based metal--organic frameworks with
 luminescence and catalytic CO2 transformation properties
;
_journal_name_full CrystEngComm
_journal_paper_doi 10.1039/D2CE01327D
_journal_year 2022
_chemical_formula_moiety '0.25(C316 H220 Cd16 N24 O84), 2(C2 H5 O), 2(H2 O)'
_chemical_formula_sum 'C83 H69 Cd4 N6 O25'
_chemical_formula_weight 2000.04
_space_group_crystal_system orthorhombic
_space_group_IT_number 61
_space_group_name_Hall '-P 2ac 2ab'
_space_group_name_H-M_alt 'P b c a'
_atom_sites_solution_hydrogens mixed
_atom_sites_solution_primary iterative
_audit_creation_date 2022-08-16
_audit_creation_method
;
Olex2 1.2
(compiled 2018.05.29 svn.r3508 for OlexSys, GUI svn.r5506)
;
_audit_update_record
;
2022-08-19 deposited with the CCDC.	2022-11-18 downloaded from the CCDC.
;
_cell_angle_alpha 90
_cell_angle_beta 90
_cell_angle_gamma 90
_cell_formula_units_Z 4
_cell_length_a 17.729(2)
_cell_length_b 21.126(3)
_cell_length_c 21.855(3)
_cell_measurement_reflns_used 9890
_cell_measurement_temperature 273(2)
_cell_measurement_theta_max 27.782
_cell_measurement_theta_min 2.189
_cell_volume 8185.6(19)
_computing_cell_refinement 'SAINT v8.34A (Bruker, 2013)'
_computing_data_reduction 'SAINT v8.34A (Bruker, 2013)'
_computing_molecular_graphics 'Olex2 (Dolomanov et al., 2009)'
_computing_publication_material 'Olex2 (Dolomanov et al., 2009)'
_computing_structure_refinement 'ShelXL (Sheldrick, 2015)'
_computing_structure_solution 'olex2.solve (Bourhis et al., 2015)'
_diffrn_ambient_temperature 273.15
_diffrn_measured_fraction_theta_full 1.000
_diffrn_measured_fraction_theta_max 0.998
_diffrn_measurement_device_type 'CCD area detector'
_diffrn_radiation_type MoK\a
_diffrn_radiation_wavelength 0.71073
_diffrn_reflns_av_R_equivalents 0.0445
_diffrn_reflns_av_unetI/netI 0.0329
_diffrn_reflns_Laue_measured_fraction_full 1.000
_diffrn_reflns_Laue_measured_fraction_max 0.998
_diffrn_reflns_limit_h_max 23
_diffrn_reflns_limit_h_min -18
_diffrn_reflns_limit_k_max 27
_diffrn_reflns_limit_k_min -27
_diffrn_reflns_limit_l_max 24
_diffrn_reflns_limit_l_min -29
_diffrn_reflns_number 58228
_diffrn_reflns_point_group_measured_fraction_full 1.000
_diffrn_reflns_point_group_measured_fraction_max 0.998
_diffrn_reflns_theta_full 25.242
_diffrn_reflns_theta_max 28.162
_diffrn_reflns_theta_min 1.765
_exptl_absorpt_coefficient_mu 1.107
_exptl_crystal_density_diffrn 1.623
_exptl_crystal_description block
_exptl_crystal_F_000 4004
_refine_diff_density_max 1.916
_refine_diff_density_min -1.031
_refine_diff_density_rms 0.109
_refine_ls_extinction_coef 0.00012(4)
_refine_ls_extinction_expression Fc^*^=kFc[1+0.001xFc^2^\l^3^/sin(2\q)]^-1/4^
_refine_ls_extinction_method 'SHELXL-2014/7 (Sheldrick 2014'
_refine_ls_goodness_of_fit_ref 1.026
_refine_ls_hydrogen_treatment constr
_refine_ls_matrix_type full
_refine_ls_number_parameters 617
_refine_ls_number_reflns 10026
_refine_ls_number_restraints 82
_refine_ls_restrained_S_all 1.028
_refine_ls_R_factor_all 0.0814
_refine_ls_R_factor_gt 0.0520
_refine_ls_shift/su_max 0.001
_refine_ls_shift/su_mean 0.000
_refine_ls_structure_factor_coef Fsqd
_refine_ls_weighting_details 'w=1/[\s^2^(Fo^2^)+(0.0645P)^2^+31.0128P] where P=(Fo^2^+2Fc^2^)/3'
_refine_ls_weighting_scheme calc
_refine_ls_wR_factor_gt 0.1352
_refine_ls_wR_factor_ref 0.1555
_reflns_Friedel_coverage 0.000
_reflns_number_gt 6886
_reflns_number_total 10026
_reflns_threshold_expression 'I > 2\s(I)'
_cod_data_source_file d2ce01327d2.cif
_cod_data_source_block 3
_cod_database_code 7245926
_shelx_shelxl_version_number 2014/7
_shelx_space_group_comment
;
The symmetry employed for this shelxl refinement is uniquely defined
by the following loop, which should always be used as a source of
symmetry information in preference to the above space-group names.
They are only intended as comments.
;
_olex2_refinement_description
;
1. Fixed Uiso
 At 1.2 times of:
  All C(H) groups, All N(H) groups
 At 1.5 times of:
  All C(H,H,H) groups, All O(H) groups, All O(H,H) groups
2. Restrained distances
 C35-C36 = N2-C37
 2.3 with sigma of 0.02
3. Rigid bond restraints
 C33, C34, C35, N1, N2
 with sigma for 1-2 distances of 0.01 and sigma for 1-3 distances of 0.01
 C42, C43, C44, N3, N4
 with sigma for 1-2 distances of 0.01 and sigma for 1-3 distances of 0.01
4. Uiso/Uaniso restraints and constraints
Uanis(C35) \\sim Ueq, Uanis(N2) \\sim Ueq, Uanis(C33) \\sim Ueq, Uanis(N1)
\\sim Ueq, Uanis(C34) \\sim Ueq: with sigma of 0.01 and sigma for terminal
atoms of 0.2
Uanis(N3) \\sim Ueq, Uanis(C44) \\sim Ueq, Uanis(N4) \\sim Ueq, Uanis(C43)
\\sim Ueq, Uanis(C42) \\sim Ueq: with sigma of 0.01 and sigma for terminal
atoms of 0.2
5. Others
 Fixed Sof: C33(0.5) H33(0.5) C34(0.5) H34(0.5) C35(0.5) H35(0.5) C40(0.5)
 C41(0.5) H41(0.5) C36(0.5) C37(0.5) H37(0.5) C38(0.5) C39(0.5) H39(0.5)
 C45(0.5) H45(0.5) C46(0.5) H46(0.5) C47(0.5) H47(0.5) N1(0.5) N2(0.5) N3(0.5)
 C42(0.5) H42(0.5) C43(0.5) H43(0.5) C44(0.5) H44(0.5) N4(0.5) N5(0.5) N6(0.5)
 H6a(0.5) O11(0.5) H11a(0.5) H11b(0.5)
6.a Riding coordinates:
 O12(H12a,H12b)
6.b Rotating group:
 O9(H9a,H9b), O10(H10a,H10b), O11(H11a,H11b)
6.c :
 C40(C41,C36,C37,C38,C39), N3(C42,C43,C44,N4)
6.d Ternary CH refined with riding coordinates:
 C41(H41)
6.e Me refined with riding coordinates:
 C49(H49a,H49b,H49c)
6.f Aromatic/amide H refined with riding coordinates:
 C4(H4), C5(H5), C6(H6), C7(H7), C11(H11), C12(H12), C13(H13), C14(H14),
 C20(H20), C21(H21), C22(H22), C23(H23), C27(H27), C28(H28), C29(H29), C30(H30),
  C33(H33), C34(H34), C35(H35), C37(H37), C39(H39), C45(H45), C46(H46),
 C47(H47), C42(H42), C43(H43), C44(H44), N6(H6a), C48(H48)
6.g Idealised tetrahedral OH refined as rotating group:
 O13(H13a)
;
_platon_squeeze_void_probe_radius 1.20
_olex2_submission_special_instructions 'No special instructions were received'

loop_
_space_group_symop_operation_xyz
'x, y, z'
'-x+1/2, -y, z+1/2'
'-x, y+1/2, -z+1/2'
'x+1/2, -y+1/2, -z'
'-x, -y, -z'
'x-1/2, y, -z-1/2'
'x, -y-1/2, z-1/2'
'-x-1/2, y-1/2, z'

loop_
_atom_site_label
_atom_site_type_symbol
_atom_site_fract_x
_atom_site_fract_y
_atom_site_fract_z
_atom_site_U_iso_or_equiv
_atom_site_adp_type
_atom_site_occupancy
_atom_site_site_symmetry_order
_atom_site_calc_flag
_atom_site_refinement_flags_posn
_atom_site_refinement_flags_adp
_atom_site_refinement_flags_occupancy
_atom_site_disorder_assembly
_atom_site_disorder_group
C1 C 0.7229(3) 0.3412(2) 0.21996(19) 0.0283(9) Uani 1 1 d . . . . .
C2 C 0.7515(3) 0.4082(2) 0.2139(2) 0.0283(9) Uani 1 1 d . . . . .
C3 C 0.7835(3) 0.4383(2) 0.2644(2) 0.0291(9) Uani 1 1 d . . . . .
C4 C 0.7934(3) 0.4077(2) 0.3215(2) 0.0345(10) Uani 1 1 d . . . . .
H4 H 0.7794 0.3655 0.3258 0.041 Uiso 1 1 calc R . . . .
C5 C 0.8231(3) 0.4391(2) 0.3701(2) 0.0431(12) Uani 1 1 d . . . . .
H5 H 0.8294 0.4183 0.4072 0.052 Uiso 1 1 calc R . . . .
C6 C 0.8444(3) 0.5035(2) 0.3647(2) 0.0445(13) Uani 1 1 d . . . . .
H6 H 0.8640 0.5246 0.3985 0.053 Uiso 1 1 calc R . . . .
C7 C 0.8368(3) 0.5344(2) 0.3115(2) 0.0393(11) Uani 1 1 d . . . . .
H7 H 0.8514 0.5766 0.3088 0.047 Uiso 1 1 calc R . . . .
C8 C 0.8067(3) 0.5036(2) 0.2588(2) 0.0307(10) Uani 1 1 d . . . . .
C9 C 0.7962(3) 0.5350(2) 0.2030(2) 0.0314(10) Uani 1 1 d . . . . .
C10 C 0.7630(3) 0.5050(2) 0.1530(2) 0.0322(10) Uani 1 1 d . . . . .
C11 C 0.7492(3) 0.5364(2) 0.0958(2) 0.0430(12) Uani 1 1 d . . . . .
H11 H 0.7631 0.5786 0.0913 0.052 Uiso 1 1 calc R . . . .
C12 C 0.7166(4) 0.5061(3) 0.0484(3) 0.0521(15) Uani 1 1 d . . . . .
H12 H 0.7066 0.5281 0.0125 0.063 Uiso 1 1 calc R . . . .
C13 C 0.6973(4) 0.4411(3) 0.0525(2) 0.0531(15) Uani 1 1 d . . . . .
H13 H 0.6766 0.4203 0.0190 0.064 Uiso 1 1 calc R . . . .
C14 C 0.7092(3) 0.4093(3) 0.1057(2) 0.0439(12) Uani 1 1 d . . . . .
H14 H 0.6963 0.3667 0.1081 0.053 Uiso 1 1 calc R . . . .
C15 C 0.7411(3) 0.4397(2) 0.1578(2) 0.0313(10) Uani 1 1 d . . . . .
C16 C 0.8213(3) 0.6030(2) 0.1979(2) 0.0352(11) Uani 1 1 d . . . . .
C17 C 0.5712(3) 0.2264(2) 0.32771(19) 0.0305(9) Uani 1 1 d . . . . .
C18 C 0.5620(3) 0.2349(2) 0.39582(19) 0.0282(9) Uani 1 1 d . . . . .
C19 C 0.5357(3) 0.1856(2) 0.43266(19) 0.0316(10) Uani 1 1 d . . . . .
C20 C 0.5064(3) 0.1280(2) 0.4080(2) 0.0400(11) Uani 1 1 d . . . . .
H20 H 0.5048 0.1225 0.3658 0.048 Uiso 1 1 calc R . . . .
C21 C 0.4809(4) 0.0814(3) 0.4447(3) 0.0511(14) Uani 1 1 d . . . . .
H21 H 0.4607 0.0449 0.4275 0.061 Uiso 1 1 calc R . . . .
C22 C 0.4846(4) 0.0875(3) 0.5090(3) 0.0563(16) Uani 1 1 d . . . . .
H22 H 0.4669 0.0549 0.5337 0.068 Uiso 1 1 calc R . . . .
C23 C 0.5136(4) 0.1400(3) 0.5350(2) 0.0519(15) Uani 1 1 d . . . . .
H23 H 0.5169 0.1426 0.5774 0.062 Uiso 1 1 calc R . . . .
C24 C 0.5393(3) 0.1919(2) 0.4981(2) 0.0381(11) Uani 1 1 d . . . . .
C25 C 0.5689(3) 0.2480(2) 0.5235(2) 0.0397(11) Uani 1 1 d . . . . .
C26 C 0.5899(3) 0.2991(2) 0.4862(2) 0.0331(10) Uani 1 1 d . . . . .
C27 C 0.6156(3) 0.3582(2) 0.5107(2) 0.0421(12) Uani 1 1 d . . . . .
H27 H 0.6182 0.3637 0.5529 0.051 Uiso 1 1 calc R . . . .
C28 C 0.6362(3) 0.4060(2) 0.4729(3) 0.0421(12) Uani 1 1 d . . . . .
H28 H 0.6521 0.4443 0.4895 0.051 Uiso 1 1 calc R . . . .
C29 C 0.6339(3) 0.3986(2) 0.4091(3) 0.0416(12) Uani 1 1 d . . . . .
H29 H 0.6491 0.4317 0.3839 0.050 Uiso 1 1 calc R . . . .
C30 C 0.6100(3) 0.3439(2) 0.3838(2) 0.0367(11) Uani 1 1 d . . . . .
H30 H 0.6086 0.3399 0.3414 0.044 Uiso 1 1 calc R . . . .
C31 C 0.5867(3) 0.2922(2) 0.4212(2) 0.0288(9) Uani 1 1 d . . . . .
C32 C 0.5871(4) 0.2523(3) 0.5916(2) 0.0488(14) Uani 1 1 d . . . . .
Cd1 Cd 0.63675(2) 0.22683(2) 0.20866(2) 0.02993(11) Uani 1 1 d . . . . .
Cd2 Cd 0.39664(2) 0.27540(2) 0.29121(2) 0.04222(12) Uani 1 1 d . . . . .
O1 O 0.65252(19) 0.33346(15) 0.22310(16) 0.0349(7) Uani 1 1 d . . . . .
O2 O 0.76738(19) 0.29542(15) 0.21984(16) 0.0376(8) Uani 1 1 d . . . . .
O3 O 0.7724(2) 0.64590(16) 0.1990(2) 0.0517(10) Uani 1 1 d . . . . .
O4 O 0.8901(2) 0.61508(17) 0.1949(2) 0.0497(10) Uani 1 1 d . . . . .
O5 O 0.6351(2) 0.20878(19) 0.31021(16) 0.0451(9) Uani 1 1 d . . . . .
O6 O 0.5194(2) 0.2380(2) 0.29113(15) 0.0453(9) Uani 1 1 d . . . . .
O7 O 0.6555(3) 0.2540(2) 0.60550(18) 0.0605(11) Uani 1 1 d . . . . .
O8 O 0.5363(3) 0.2551(2) 0.63013(17) 0.0637(12) Uani 1 1 d . . . . .
O9 O 0.3530(3) 0.2036(3) 0.3621(3) 0.0906(18) Uani 1 1 d . . . . .
H9A H 0.3110 0.1815 0.3491 0.136 Uiso 1 1 d GR . . . .
H9B H 0.3345 0.2227 0.3970 0.136 Uiso 1 1 d GR . . . .
O10 O 0.4378(3) 0.3243(2) 0.2033(2) 0.0691(13) Uani 1 1 d . . . . .
H10A H 0.4738 0.3501 0.2119 0.104 Uiso 1 1 d GR . . . .
H10B H 0.4585 0.2971 0.1795 0.104 Uiso 1 1 d GR . . . .
C33 C 0.4228(6) 0.3632(5) 0.4105(5) 0.036(2) Uani 0.5 1 d . U P A -1
H33 H 0.4138 0.3285 0.4356 0.043 Uiso 0.5 1 calc R . P A -1
C34 C 0.4369(6) 0.4217(5) 0.3314(5) 0.041(2) Uani 0.5 1 d . U P A -1
H34 H 0.4401 0.4353 0.2910 0.050 Uiso 0.5 1 calc R . P A -1
C35 C 0.4478(6) 0.4587(5) 0.3814(5) 0.041(2) Uani 0.5 1 d D U P A -1
H35 H 0.4588 0.5018 0.3813 0.049 Uiso 0.5 1 calc R . P A -1
C40 C 0.5096(4) 0.5041(3) 0.5693(3) 0.034(2) Uani 0.5 1 d . . P A -1
C41 C 0.4954(5) 0.4909(3) 0.5078(3) 0.036(3) Uani 0.5 1 d G . P . .
H41 H 0.5420 0.4664 0.5031 0.043 Uiso 0.5 1 calc R . P A .
C36 C 0.4497(4) 0.4397(3) 0.4919(3) 0.0318(19) Uani 0.5 1 d DG . P A -1
C37 C 0.4182(4) 0.4018(3) 0.5374(2) 0.038(2) Uani 0.5 1 d DG . P A -1
H37 H 0.3878 0.3677 0.5267 0.046 Uiso 0.5 1 calc R . P A -1
C38 C 0.4324(4) 0.4150(3) 0.5988(2) 0.0284(18) Uani 0.5 1 d G . P A -1
C39 C 0.4781(4) 0.4661(3) 0.6147(2) 0.038(2) Uani 0.5 1 d G . P A -1
H39 H 0.4875 0.4749 0.6557 0.045 Uiso 0.5 1 calc R . P A -1
C45 C 0.3204(6) 0.3614(6) 0.6425(5) 0.051(3) Uani 0.5 1 d . . P A -1
H45 H 0.2832 0.3768 0.6164 0.061 Uiso 0.5 1 calc R . P A -1
C46 C 0.3114(6) 0.3190(6) 0.6864(6) 0.048(3) Uani 0.5 1 d . . P A -1
H46 H 0.2655 0.3005 0.6965 0.058 Uiso 0.5 1 calc R . P A -1
C47 C 0.4303(5) 0.3441(5) 0.6866(4) 0.033(2) Uani 0.5 1 d . . P A -1
H47 H 0.4814 0.3464 0.6958 0.040 Uiso 0.5 1 calc R . P A -1
N1 N 0.4202(8) 0.3609(6) 0.3498(5) 0.032(2) Uani 0.5 1 d . U P A -1
N2 N 0.4397(7) 0.4213(5) 0.4317(4) 0.036(2) Uani 0.5 1 d D U P A -1
N3 N 0.5519(6) 0.5608(4) 0.5846(4) 0.032(2) Uani 0.5 1 d . U P A -1
C42 C 0.5939(6) 0.5966(4) 0.5473(4) 0.061(3) Uani 0.5 1 d G U P A -1
H42 H 0.6049 0.5878 0.5065 0.073 Uiso 0.5 1 calc R . P A -1
C43 C 0.6172(7) 0.6472(5) 0.5788(4) 0.059(3) Uani 0.5 1 d G U P A -1
H43 H 0.6472 0.6798 0.5638 0.071 Uiso 0.5 1 calc R . P A -1
C44 C 0.5494(5) 0.5893(4) 0.6392(4) 0.039(2) Uani 0.5 1 d G U P A -1
H44 H 0.5240 0.5745 0.6737 0.046 Uiso 0.5 1 calc R . P A -1
N4 N 0.5897(7) 0.6427(5) 0.6357(4) 0.043(4) Uani 0.5 1 d G U P A -1
N5 N 0.3975(5) 0.3789(4) 0.6428(4) 0.0341(17) Uani 0.5 1 d . . P A -1
N6 N 0.3812(7) 0.3052(7) 0.7163(5) 0.037(3) Uani 0.5 1 d . . P A -1
H6A H 0.3900 0.2790 0.7456 0.044 Uiso 0.5 1 calc R . P A -1
C48 C 0.5470(6) 0.4720(7) 0.1885(5) 0.123(4) Uani 1 1 d . . . . .
H48 H 0.5383 0.4745 0.1466 0.148 Uiso 1 1 calc R . . . .
C49 C 0.5747(13) 0.5321(9) 0.2285(9) 0.272(14) Uani 1 1 d . . . . .
H49A H 0.5800 0.5683 0.2023 0.408 Uiso 1 1 calc R . . . .
H49B H 0.5382 0.5410 0.2597 0.408 Uiso 1 1 calc R . . . .
H49C H 0.6225 0.5226 0.2471 0.408 Uiso 1 1 calc R . . . .
O13 O 0.5377(4) 0.4189(4) 0.2198(5) 0.141(3) Uani 1 1 d . . . . .
H13A H 0.5780 0.3999 0.2218 0.212 Uiso 1 1 calc GR . . . .
O12 O 0.7826(6) 0.2562(6) 0.5331(6) 0.224(6) Uani 1 1 d . . . . .
H12A H 0.8014 0.2213 0.5210 0.336 Uiso 1 1 d R . . . .
H12B H 0.7606 0.2712 0.5017 0.336 Uiso 1 1 d R . . . .
O11 O 0.3643(11) 0.3137(9) 0.7388(13) 0.155(11) Uani 0.5 1 d . . P B 2
H11A H 0.3130 0.3202 0.6908 0.232 Uiso 0.5 1 d GR . P B 2
H11B H 0.4105 0.3484 0.7021 0.232 Uiso 0.5 1 d GR . P B 2

loop_
_atom_site_aniso_label
_atom_site_aniso_U_11
_atom_site_aniso_U_22
_atom_site_aniso_U_33
_atom_site_aniso_U_23
_atom_site_aniso_U_13
_atom_site_aniso_U_12
C1 0.041(3) 0.022(2) 0.022(2) 0.0000(15) 0.0003(18) -0.0035(18)
C2 0.034(2) 0.020(2) 0.031(2) -0.0001(17) 0.0036(19) -0.0023(16)
C3 0.033(2) 0.025(2) 0.030(2) -0.0005(17) 0.0000(19) -0.0001(17)
C4 0.045(3) 0.026(2) 0.033(2) 0.0036(18) -0.002(2) -0.001(2)
C5 0.060(3) 0.042(3) 0.027(2) 0.004(2) -0.004(2) 0.000(2)
C6 0.055(3) 0.044(3) 0.034(3) -0.007(2) -0.009(2) -0.006(2)
C7 0.046(3) 0.029(2) 0.042(3) -0.006(2) -0.001(2) -0.006(2)
C8 0.036(3) 0.023(2) 0.033(2) 0.0007(17) -0.003(2) -0.0018(17)
C9 0.038(2) 0.019(2) 0.037(2) 0.0006(18) 0.001(2) -0.0012(17)
C10 0.040(3) 0.023(2) 0.034(2) 0.0033(18) -0.003(2) -0.0028(18)
C11 0.058(3) 0.034(3) 0.037(3) 0.010(2) -0.004(2) -0.007(2)
C12 0.064(4) 0.055(4) 0.038(3) 0.015(2) -0.008(3) -0.012(3)
C13 0.073(4) 0.054(3) 0.032(3) 0.004(2) -0.012(3) -0.021(3)
C14 0.063(3) 0.038(3) 0.031(2) -0.001(2) -0.004(2) -0.015(2)
C15 0.040(3) 0.028(2) 0.027(2) 0.0005(17) -0.0007(19) -0.0054(19)
C16 0.049(3) 0.021(2) 0.037(3) 0.0018(18) -0.003(2) -0.002(2)
C17 0.043(3) 0.028(2) 0.021(2) 0.0024(17) 0.0019(19) -0.0009(19)
C18 0.034(2) 0.033(2) 0.0176(19) 0.0003(16) -0.0001(17) 0.0004(18)
C19 0.040(3) 0.034(2) 0.021(2) -0.0020(17) 0.0029(18) -0.003(2)
C20 0.050(3) 0.042(3) 0.028(2) -0.006(2) 0.002(2) -0.007(2)
C21 0.067(4) 0.038(3) 0.049(3) -0.003(2) 0.003(3) -0.014(3)
C22 0.086(5) 0.040(3) 0.043(3) 0.012(2) 0.014(3) -0.016(3)
C23 0.086(4) 0.043(3) 0.026(3) 0.007(2) 0.010(3) -0.007(3)
C24 0.057(3) 0.035(3) 0.022(2) 0.0024(18) 0.003(2) -0.004(2)
C25 0.062(3) 0.038(3) 0.019(2) 0.0020(19) 0.001(2) -0.001(2)
C26 0.041(3) 0.034(2) 0.024(2) 0.0027(18) -0.0004(19) 0.003(2)
C27 0.054(3) 0.034(3) 0.038(3) -0.009(2) -0.009(2) 0.002(2)
C28 0.045(3) 0.032(3) 0.050(3) -0.004(2) -0.006(2) 0.003(2)
C29 0.044(3) 0.032(3) 0.049(3) 0.010(2) 0.002(2) -0.004(2)
C30 0.044(3) 0.035(3) 0.031(2) 0.006(2) 0.005(2) 0.001(2)
C31 0.032(2) 0.031(2) 0.024(2) 0.0040(17) -0.0021(18) 0.0008(18)
C32 0.089(5) 0.028(3) 0.030(3) 0.000(2) 0.008(3) -0.006(3)
Cd1 0.0514(2) 0.01850(16) 0.01991(16) 0.00087(11) -0.00064(14) 0.00184(13)
Cd2 0.0388(2) 0.0429(2) 0.0450(2) 0.00249(17) -0.00600(16) -0.00532(16)
O1 0.0346(18) 0.0279(17) 0.0422(19) 0.0013(14) 0.0038(14) -0.0028(13)
O2 0.0414(19) 0.0213(15) 0.050(2) 0.0008(14) 0.0024(16) -0.0004(14)
O3 0.052(2) 0.0258(18) 0.078(3) 0.0016(18) -0.014(2) 0.0034(16)
O4 0.048(2) 0.0281(18) 0.073(3) 0.0006(17) 0.0121(19) -0.0067(16)
O5 0.049(2) 0.059(2) 0.0272(17) 0.0050(16) 0.0063(16) 0.0167(18)
O6 0.045(2) 0.066(3) 0.0256(17) -0.0010(16) -0.0074(15) 0.0036(18)
O7 0.087(3) 0.063(3) 0.032(2) 0.0012(19) -0.017(2) 0.010(2)
O8 0.098(3) 0.065(3) 0.0282(19) -0.0049(19) 0.013(2) -0.015(3)
O9 0.074(3) 0.095(4) 0.102(4) 0.050(3) -0.027(3) -0.025(3)
O10 0.082(3) 0.070(3) 0.055(3) 0.013(2) 0.011(2) 0.024(3)
C33 0.045(5) 0.033(4) 0.029(4) 0.000(3) 0.008(4) -0.003(4)
C34 0.045(6) 0.046(5) 0.032(4) 0.002(4) -0.001(4) -0.006(4)
C35 0.048(5) 0.038(5) 0.037(5) 0.005(4) -0.005(4) -0.008(4)
C40 0.040(5) 0.030(5) 0.031(5) -0.001(4) -0.004(4) 0.000(4)
C41 0.040(5) 0.037(8) 0.030(6) 0.000(5) -0.003(5) 0.012(5)
C36 0.038(5) 0.028(5) 0.030(5) 0.006(4) 0.004(4) 0.002(4)
C37 0.043(5) 0.033(5) 0.039(5) 0.000(4) 0.002(4) -0.008(4)
C38 0.040(5) 0.025(4) 0.020(4) 0.003(3) 0.004(4) -0.005(4)
C39 0.043(6) 0.045(6) 0.026(5) 0.002(4) 0.007(4) 0.001(4)
C45 0.042(6) 0.075(8) 0.036(6) 0.018(5) 0.002(5) 0.007(5)
C46 0.027(5) 0.064(7) 0.055(7) 0.030(6) 0.003(5) -0.002(5)
C47 0.030(5) 0.034(5) 0.036(5) -0.008(4) -0.003(4) 0.011(4)
N1 0.028(5) 0.046(5) 0.022(4) 0.001(3) 0.005(4) -0.004(4)
N2 0.047(5) 0.037(5) 0.024(4) 0.007(4) 0.004(4) -0.002(4)
N3 0.042(5) 0.033(5) 0.022(5) 0.006(4) 0.003(4) -0.002(4)
C42 0.070(7) 0.061(6) 0.051(6) -0.003(5) 0.023(5) -0.026(6)
C43 0.064(7) 0.057(6) 0.057(6) -0.003(5) 0.013(5) -0.028(5)
C44 0.034(5) 0.049(6) 0.032(4) 0.001(4) -0.002(4) -0.006(4)
N4 0.041(6) 0.043(5) 0.044(7) 0.004(5) 0.006(5) -0.010(4)
N5 0.040(4) 0.032(4) 0.030(4) 0.004(3) 0.002(3) 0.003(3)
N6 0.029(6) 0.037(6) 0.044(5) 0.010(4) -0.013(4) 0.002(4)
C48 0.110(8) 0.175(12) 0.086(7) 0.053(8) -0.003(6) 0.051(8)
C49 0.34(3) 0.24(2) 0.23(2) 0.085(17) -0.16(2) -0.19(2)
O13 0.086(5) 0.092(5) 0.245(10) 0.030(6) 0.027(6) 0.019(4)
O12 0.111(7) 0.318(15) 0.243(15) -0.009(12) -0.009(8) 0.022(9)
O11 0.079(11) 0.075(11) 0.31(3) 0.078(16) 0.042(15) 0.020(8)

loop_
_atom_type_symbol
_atom_type_description
_atom_type_scat_dispersion_real
_atom_type_scat_dispersion_imag
_atom_type_scat_source
C C 0.0033 0.0016 'International Tables Vol C Tables 4.2.6.8 and 6.1.1.4'
H H 0.0000 0.0000 'International Tables Vol C Tables 4.2.6.8 and 6.1.1.4'
Cd Cd -0.8075 1.2024 'International Tables Vol C Tables 4.2.6.8 and 6.1.1.4'
N N 0.0061 0.0033 'International Tables Vol C Tables 4.2.6.8 and 6.1.1.4'
O O 0.0106 0.0060 'International Tables Vol C Tables 4.2.6.8 and 6.1.1.4'

loop_
_geom_angle_atom_site_label_1
_geom_angle_atom_site_label_2
_geom_angle_atom_site_label_3
_geom_angle
_geom_angle_site_symmetry_1
_geom_angle_site_symmetry_3
_geom_angle_publ_flag
O1 C1 C2 117.4(4) . . ?
O2 C1 C2 120.9(4) . . ?
O2 C1 O1 121.7(4) . . ?
C3 C2 C1 119.7(4) . . ?
C3 C2 C15 121.8(4) . . ?
C15 C2 C1 118.3(4) . . ?
C2 C3 C4 122.7(4) . . ?
C2 C3 C8 119.0(4) . . ?
C4 C3 C8 118.4(4) . . ?
C3 C4 H4 119.5 . . ?
C5 C4 C3 120.9(4) . . ?
C5 C4 H4 119.5 . . ?
C4 C5 H5 119.8 . . ?
C4 C5 C6 120.4(5) . . ?
C6 C5 H5 119.8 . . ?
C5 C6 H6 119.5 . . ?
C7 C6 C5 121.0(5) . . ?
C7 C6 H6 119.5 . . ?
C6 C7 H7 119.5 . . ?
C6 C7 C8 121.0(5) . . ?
C8 C7 H7 119.5 . . ?
C7 C8 C3 118.3(4) . . ?
C9 C8 C3 119.2(4) . . ?
C9 C8 C7 122.4(4) . . ?
C8 C9 C16 118.5(4) . . ?
C10 C9 C8 121.6(4) . . ?
C10 C9 C16 119.9(4) . . ?
C9 C10 C11 123.0(4) . . ?
C9 C10 C15 119.5(4) . . ?
C11 C10 C15 117.5(4) . . ?
C10 C11 H11 119.3 . . ?
C12 C11 C10 121.4(5) . . ?
C12 C11 H11 119.3 . . ?
C11 C12 H12 119.5 . . ?
C11 C12 C13 121.0(5) . . ?
C13 C12 H12 119.5 . . ?
C12 C13 H13 120.1 . . ?
C14 C13 C12 119.7(5) . . ?
C14 C13 H13 120.1 . . ?
C13 C14 H14 119.2 . . ?
C13 C14 C15 121.5(5) . . ?
C15 C14 H14 119.2 . . ?
C2 C15 C10 118.8(4) . . ?
C2 C15 C14 122.4(4) . . ?
C14 C15 C10 118.7(4) . . ?
C9 C16 Cd1 170.7(3) . 8_765 ?
O3 C16 C9 118.9(5) . . ?
O3 C16 Cd1 59.6(2) . 8_765 ?
O4 C16 C9 119.2(4) . . ?
O4 C16 Cd1 62.7(2) . 8_765 ?
O4 C16 O3 121.8(4) . . ?
O5 C17 C18 115.8(4) . . ?
O6 C17 C18 122.1(4) . . ?
O6 C17 O5 122.1(4) . . ?
C19 C18 C17 121.2(4) . . ?
C19 C18 C31 121.3(4) . . ?
C31 C18 C17 117.3(4) . . ?
C18 C19 C20 122.6(4) . . ?
C18 C19 C24 119.4(4) . . ?
C20 C19 C24 118.0(4) . . ?
C19 C20 H20 119.4 . . ?
C21 C20 C19 121.2(5) . . ?
C21 C20 H20 119.4 . . ?
C20 C21 H21 119.6 . . ?
C20 C21 C22 120.7(5) . . ?
C22 C21 H21 119.6 . . ?
C21 C22 H22 119.6 . . ?
C23 C22 C21 120.8(5) . . ?
C23 C22 H22 119.6 . . ?
C22 C23 H23 119.5 . . ?
C22 C23 C24 120.9(5) . . ?
C24 C23 H23 119.5 . . ?
C23 C24 C19 118.3(5) . . ?
C25 C24 C19 119.1(4) . . ?
C25 C24 C23 122.7(4) . . ?
C24 C25 C32 120.9(4) . . ?
C26 C25 C24 121.0(4) . . ?
C26 C25 C32 117.7(5) . . ?
C25 C26 C27 122.5(4) . . ?
C25 C26 C31 119.3(4) . . ?
C31 C26 C27 118.2(4) . . ?
C26 C27 H27 119.7 . . ?
C28 C27 C26 120.5(5) . . ?
C28 C27 H27 119.7 . . ?
C27 C28 H28 119.5 . . ?
C27 C28 C29 120.9(5) . . ?
C29 C28 H28 119.5 . . ?
C28 C29 H29 119.6 . . ?
C30 C29 C28 120.8(5) . . ?
C30 C29 H29 119.6 . . ?
C29 C30 H30 119.6 . . ?
C29 C30 C31 120.8(5) . . ?
C31 C30 H30 119.6 . . ?
C18 C31 C26 119.6(4) . . ?
C18 C31 C30 121.7(4) . . ?
C30 C31 C26 118.8(4) . . ?
C25 C32 Cd1 171.1(4) . 7_566 ?
O7 C32 C25 116.3(5) . . ?
O7 C32 Cd1 57.1(3) . 7_566 ?
O8 C32 C25 121.0(6) . . ?
O8 C32 Cd1 65.8(3) . 7_566 ?
O8 C32 O7 122.7(5) . . ?
C16 Cd1 C32 99.26(15) 8_755 7_565 ?
O1 Cd1 C16 157.01(14) . 8_755 ?
O1 Cd1 C32 90.57(14) . 7_565 ?
O1 Cd1 O3 129.92(12) . 8_755 ?
O1 Cd1 O4 175.63(12) . 8_755 ?
O1 Cd1 O7 86.84(14) . 7_565 ?
O1 Cd1 O8 91.80(14) . 7_565 ?
O3 Cd1 C16 27.30(14) 8_755 8_755 ?
O3 Cd1 C32 104.60(16) 8_755 7_565 ?
O3 Cd1 O4 54.38(13) 8_755 8_755 ?
O3 Cd1 O8 122.33(14) 8_755 7_565 ?
O4 Cd1 C16 27.20(14) 8_755 8_755 ?
O4 Cd1 C32 88.71(15) 8_755 7_565 ?
O4 Cd1 O8 85.63(14) 8_755 7_565 ?
O5 Cd1 C16 85.77(14) . 8_755 ?
O5 Cd1 C32 160.49(18) . 7_565 ?
O5 Cd1 O1 91.86(14) . . ?
O5 Cd1 O3 88.55(14) . 8_755 ?
O5 Cd1 O4 87.40(15) . 8_755 ?
O5 Cd1 O7 172.49(16) . 7_565 ?
O5 Cd1 O8 133.82(14) . 7_565 ?
O7 Cd1 C16 92.55(15) 7_565 8_755 ?
O7 Cd1 C32 27.00(17) 7_565 7_565 ?
O7 Cd1 O3 86.63(16) 7_565 8_755 ?
O7 Cd1 O4 94.45(15) 7_565 8_755 ?
O7 Cd1 O8 53.65(15) 7_565 7_565 ?
O8 Cd1 C16 106.31(15) 7_565 8_755 ?
O8 Cd1 C32 26.71(16) 7_565 7_565 ?
O6 Cd2 O2 168.78(13) . 6_556 ?
O9 Cd2 O2 81.94(16) . 6_556 ?
O9 Cd2 O6 95.23(17) . . ?
O10 Cd2 O2 98.24(15) . 6_556 ?
O10 Cd2 O6 81.64(15) . . ?
O10 Cd2 O9 164.7(2) . . ?
N1 Cd2 O2 95.5(4) . 6_556 ?
N1 Cd2 O6 95.7(4) . . ?
N1 Cd2 O9 102.0(4) . . ?
N1 Cd2 O10 93.2(4) . . ?
O11 Cd2 O2 81.4(5) 7_565 6_556 ?
O11 Cd2 O6 87.4(5) 7_565 . ?
O11 Cd2 O9 73.1(7) 7_565 . ?
O11 Cd2 O10 91.8(6) 7_565 . ?
C1 O1 Cd1 103.9(3) . . ?
C1 O2 Cd2 139.3(3) . 6_656 ?
C16 O3 Cd1 93.1(3) . 8_765 ?
C16 O4 Cd1 90.1(3) . 8_765 ?
C17 O5 Cd1 105.2(3) . . ?
C17 O6 Cd2 139.6(3) . . ?
C32 O7 Cd1 95.8(4) . 7_566 ?
C32 O8 Cd1 87.5(4) . 7_566 ?
Cd2 O9 H9A 113.4 . . ?
Cd2 O9 H9B 112.8 . . ?
H9A O9 H9B 100.8 . . ?
Cd2 O10 H10A 109.8 . . ?
Cd2 O10 H10B 109.9 . . ?
H10A O10 H10B 103.9 . . ?
N1 C33 H33 123.7 . . ?
N1 C33 N2 112.7(11) . . ?
N2 C33 H33 123.7 . . ?
C35 C34 H34 125.3 . . ?
C35 C34 N1 109.4(11) . . ?
N1 C34 H34 125.3 . . ?
C34 C35 H35 126.3 . . ?
C34 C35 N2 107.5(11) . . ?
N2 C35 H35 126.3 . . ?
C41 C40 N3 118.7(5) . . ?
C39 C40 C41 120.0 . . ?
C39 C40 N3 121.2(5) . . ?
C40 C41 H41 93.1 . . ?
C41 C41 C40 114.3(17) 5_666 . ?
C41 C41 H41 93.1 5_666 . ?
C41 C41 C36 124.8(17) 5_666 . ?
C36 C41 C40 120.0 . . ?
C36 C41 H41 93.1 . . ?
C37 C36 C41 120.1 . . ?
N2 C36 C41 122.0(6) . . ?
N2 C36 C37 117.7(6) . . ?
C36 C37 H37 120.0 . . ?
C36 C37 C38 119.9 . . ?
C38 C37 H37 120.0 . . ?
C37 C38 C39 120.0 . . ?
N5 C38 C37 118.8(5) . . ?
N5 C38 C39 121.1(5) . . ?
C40 C39 C38 120.0 . . ?
C40 C39 H39 120.0 . . ?
C38 C39 H39 120.0 . . ?
C46 C45 H45 126.6 . . ?
C46 C45 N5 106.8(9) . . ?
N5 C45 H45 126.6 . . ?
C45 C46 H46 124.3 . . ?
C45 C46 N6 111.5(10) . . ?
N6 C46 H46 124.3 . . ?
N5 C47 H47 123.4 . . ?
N5 C47 N6 113.3(9) . . ?
N6 C47 H47 123.4 . . ?
C33 N1 Cd2 127.1(10) . . ?
C33 N1 C34 104.4(11) . . ?
C34 N1 Cd2 128.4(9) . . ?
C33 N2 C35 106.0(10) . . ?
C33 N2 C36 127.8(9) . . ?
C35 N2 C36 126.2(11) . . ?
C42 N3 C40 127.8(7) . . ?
C42 N3 C44 108.0 . . ?
C44 N3 C40 124.0(7) . . ?
N3 C42 H42 126.0 . . ?
C43 C42 N3 108.0 . . ?
C43 C42 H42 126.0 . . ?
C42 C43 H43 126.0 . . ?
C42 C43 N4 108.0 . . ?
N4 C43 H43 126.0 . . ?
N3 C44 H44 126.0 . . ?
N3 C44 N4 108.0 . . ?
N4 C44 H44 126.0 . . ?
C43 N4 C44 108.0 . . ?
C38 N5 C45 125.2(8) . . ?
C47 N5 C38 127.5(8) . . ?
C47 N5 C45 106.2(8) . . ?
C46 N6 H6A 128.9 . . ?
C47 N6 C46 102.2(10) . . ?
C47 N6 H6A 128.9 . . ?
C49 C48 H48 122.5 . . ?
O13 C48 H48 122.5 . . ?
O13 C48 C49 115.1(11) . . ?
C48 C49 H49A 109.5 . . ?
C48 C49 H49B 109.5 . . ?
C48 C49 H49C 109.5 . . ?
H49A C49 H49B 109.5 . . ?
H49A C49 H49C 109.5 . . ?
H49B C49 H49C 109.5 . . ?
C48 O13 H13A 109.5 . . ?
H12A O12 H12B 104.5 . . ?
Cd2 O11 H11A 128.6 7_566 . ?
Cd2 O11 H11B 126.2 7_566 . ?
H11A O11 H11B 84.1 . . ?

loop_
_geom_bond_atom_site_label_1
_geom_bond_atom_site_label_2
_geom_bond_distance
_geom_bond_site_symmetry_2
_geom_bond_publ_flag
C1 C2 1.510(6) . ?
C1 O1 1.260(6) . ?
C1 O2 1.248(5) . ?
C2 C3 1.394(6) . ?
C2 C15 1.407(6) . ?
C3 C4 1.415(6) . ?
C3 C8 1.445(6) . ?
C4 H4 0.9300 . ?
C4 C5 1.359(7) . ?
C5 H5 0.9300 . ?
C5 C6 1.416(7) . ?
C6 H6 0.9300 . ?
C6 C7 1.341(7) . ?
C7 H7 0.9300 . ?
C7 C8 1.425(7) . ?
C8 C9 1.400(6) . ?
C9 C10 1.394(6) . ?
C9 C16 1.508(6) . ?
C10 C11 1.437(7) . ?
C10 C15 1.437(6) . ?
C11 H11 0.9300 . ?
C11 C12 1.348(8) . ?
C12 H12 0.9300 . ?
C12 C13 1.418(8) . ?
C13 H13 0.9300 . ?
C13 C14 1.357(7) . ?
C14 H14 0.9300 . ?
C14 C15 1.425(6) . ?
C16 Cd1 2.731(5) 8_765 ?
C16 O3 1.255(6) . ?
C16 O4 1.248(6) . ?
C17 C18 1.508(6) . ?
C17 O5 1.251(6) . ?
C17 O6 1.243(6) . ?
C18 C19 1.395(6) . ?
C18 C31 1.403(6) . ?
C19 C20 1.430(6) . ?
C19 C24 1.438(6) . ?
C20 H20 0.9300 . ?
C20 C21 1.348(7) . ?
C21 H21 0.9300 . ?
C21 C22 1.413(8) . ?
C22 H22 0.9300 . ?
C22 C23 1.347(8) . ?
C23 H23 0.9300 . ?
C23 C24 1.435(7) . ?
C24 C25 1.409(7) . ?
C25 C26 1.404(7) . ?
C25 C32 1.525(7) . ?
C26 C27 1.433(7) . ?
C26 C31 1.428(6) . ?
C27 H27 0.9300 . ?
C27 C28 1.356(7) . ?
C28 H28 0.9300 . ?
C28 C29 1.404(8) . ?
C29 H29 0.9300 . ?
C29 C30 1.349(7) . ?
C30 H30 0.9300 . ?
C30 C31 1.426(6) . ?
C32 Cd1 2.741(6) 7_566 ?
C32 O7 1.251(8) . ?
C32 O8 1.233(7) . ?
Cd1 C16 2.731(5) 8_755 ?
Cd1 C32 2.741(6) 7_565 ?
Cd1 O1 2.292(3) . ?
Cd1 O3 2.358(4) 8_755 ?
Cd1 O4 2.427(4) 8_755 ?
Cd1 O5 2.252(3) . ?
Cd1 O7 2.315(4) 7_565 ?
Cd1 O8 2.502(5) 7_565 ?
Cd2 O2 2.343(3) 6_556 ?
Cd2 O6 2.315(4) . ?
Cd2 O9 2.301(5) . ?
Cd2 O10 2.301(4) . ?
Cd2 N1 2.253(12) . ?
Cd2 O11 2.28(2) 7_565 ?
O2 Cd2 2.343(3) 6_656 ?
O3 Cd1 2.358(4) 8_765 ?
O4 Cd1 2.427(4) 8_765 ?
O7 Cd1 2.315(4) 7_566 ?
O8 Cd1 2.502(5) 7_566 ?
O9 H9A 0.9249 . ?
O9 H9B 0.9241 . ?
O10 H10A 0.8596 . ?
O10 H10B 0.8582 . ?
C33 H33 0.9300 . ?
C33 N1 1.329(14) . ?
C33 N2 1.345(15) . ?
C34 H34 0.9300 . ?
C34 C35 1.358(15) . ?
C34 N1 1.378(16) . ?
C35 H35 0.9300 . ?
C35 N2 1.362(12) . ?
C40 C41 1.394(4) . ?
C40 C39 1.393(4) . ?
C40 N3 1.453(9) . ?
C41 C41 0.541(12) 5_666 ?
C41 H41 0.9800 . ?
C41 C36 1.394(4) . ?
C36 C37 1.393(4) . ?
C36 N2 1.384(11) . ?
C37 H37 0.9300 . ?
C37 C38 1.394(4) . ?
C38 C39 1.394(4) . ?
C38 N5 1.374(9) . ?
C39 H39 0.9300 . ?
C45 H45 0.9300 . ?
C45 C46 1.323(15) . ?
C45 N5 1.415(14) . ?
C46 H46 0.9300 . ?
C46 N6 1.430(16) . ?
C47 H47 0.9300 . ?
C47 N5 1.339(12) . ?
C47 N6 1.362(17) . ?
N3 C42 1.338(7) . ?
N3 C44 1.339(7) . ?
C42 H42 0.9300 . ?
C42 C43 1.337(7) . ?
C43 H43 0.9300 . ?
C43 N4 1.338(7) . ?
C44 H44 0.9300 . ?
C44 N4 1.339(7) . ?
N6 H6A 0.8600 . ?
C48 H48 0.9300 . ?
C48 C49 1.62(2) . ?
C48 O13 1.323(12) . ?
C49 H49A 0.9600 . ?
C49 H49B 0.9600 . ?
C49 H49C 0.9600 . ?
O13 H13A 0.8200 . ?
O12 H12A 0.8497 . ?
O12 H12B 0.8504 . ?
O11 Cd2 2.28(2) 7_566 ?
O11 H11A 1.3950 . ?
O11 H11B 1.3606 . ?

loop_
_geom_torsion_atom_site_label_1
_geom_torsion_atom_site_label_2
_geom_torsion_atom_site_label_3
_geom_torsion_atom_site_label_4
_geom_torsion
_geom_torsion_site_symmetry_1
_geom_torsion_site_symmetry_2
_geom_torsion_site_symmetry_3
_geom_torsion_site_symmetry_4
_geom_torsion_publ_flag
C1 C2 C3 C4 2.6(7) . . . . ?
C1 C2 C3 C8 -176.4(4) . . . . ?
C1 C2 C15 C10 175.4(4) . . . . ?
C1 C2 C15 C14 -4.3(7) . . . . ?
C2 C1 O1 Cd1 167.0(3) . . . . ?
C2 C1 O2 Cd2 -3.1(7) . . . 6_656 ?
C2 C3 C4 C5 -178.3(5) . . . . ?
C2 C3 C8 C7 177.8(4) . . . . ?
C2 C3 C8 C9 0.2(7) . . . . ?
C3 C2 C15 C10 -1.0(7) . . . . ?
C3 C2 C15 C14 179.3(5) . . . . ?
C3 C4 C5 C6 0.3(8) . . . . ?
C3 C8 C9 C10 1.0(7) . . . . ?
C3 C8 C9 C16 -179.5(4) . . . . ?
C4 C3 C8 C7 -1.3(7) . . . . ?
C4 C3 C8 C9 -179.0(4) . . . . ?
C4 C5 C6 C7 -0.8(9) . . . . ?
C5 C6 C7 C8 0.3(9) . . . . ?
C6 C7 C8 C3 0.8(8) . . . . ?
C6 C7 C8 C9 178.4(5) . . . . ?
C7 C8 C9 C10 -176.5(5) . . . . ?
C7 C8 C9 C16 3.0(7) . . . . ?
C8 C3 C4 C5 0.8(7) . . . . ?
C8 C9 C10 C11 177.9(5) . . . . ?
C8 C9 C10 C15 -2.2(7) . . . . ?
C8 C9 C16 O3 -104.0(6) . . . . ?
C8 C9 C16 O4 73.4(6) . . . . ?
C9 C10 C11 C12 -179.7(6) . . . . ?
C9 C10 C15 C2 2.2(7) . . . . ?
C9 C10 C15 C14 -178.2(5) . . . . ?
C9 C16 O3 Cd1 169.4(4) . . . 8_765 ?
C9 C16 O4 Cd1 -169.6(4) . . . 8_765 ?
C10 C9 C16 O3 75.5(6) . . . . ?
C10 C9 C16 O4 -107.1(6) . . . . ?
C10 C11 C12 C13 -2.5(10) . . . . ?
C11 C10 C15 C2 -177.9(5) . . . . ?
C11 C10 C15 C14 1.8(7) . . . . ?
C11 C12 C13 C14 2.4(10) . . . . ?
C12 C13 C14 C15 -0.2(10) . . . . ?
C13 C14 C15 C2 177.8(6) . . . . ?
C13 C14 C15 C10 -1.9(8) . . . . ?
C15 C2 C3 C4 179.0(5) . . . . ?
C15 C2 C3 C8 -0.1(7) . . . . ?
C15 C10 C11 C12 0.4(8) . . . . ?
C16 C9 C10 C11 -1.6(8) . . . . ?
C16 C9 C10 C15 178.4(5) . . . . ?
C17 C18 C19 C20 -8.8(7) . . . . ?
C17 C18 C19 C24 169.9(5) . . . . ?
C17 C18 C31 C26 -170.6(4) . . . . ?
C17 C18 C31 C30 8.5(7) . . . . ?
C18 C17 O5 Cd1 -165.1(3) . . . . ?
C18 C17 O6 Cd2 2.0(8) . . . . ?
C18 C19 C20 C21 -179.6(5) . . . . ?
C18 C19 C24 C23 -178.5(5) . . . . ?
C18 C19 C24 C25 0.4(8) . . . . ?
C19 C18 C31 C26 4.2(7) . . . . ?
C19 C18 C31 C30 -176.7(5) . . . . ?
C19 C20 C21 C22 -2.0(9) . . . . ?
C19 C24 C25 C26 4.5(8) . . . . ?
C19 C24 C25 C32 -168.9(5) . . . . ?
C20 C19 C24 C23 0.3(8) . . . . ?
C20 C19 C24 C25 179.1(5) . . . . ?
C20 C21 C22 C23 0.1(11) . . . . ?
C21 C22 C23 C24 1.9(11) . . . . ?
C22 C23 C24 C19 -2.1(9) . . . . ?
C22 C23 C24 C25 179.1(6) . . . . ?
C23 C24 C25 C26 -176.7(5) . . . . ?
C23 C24 C25 C32 10.0(9) . . . . ?
C24 C19 C20 C21 1.7(8) . . . . ?
C24 C25 C26 C27 175.9(5) . . . . ?
C24 C25 C26 C31 -5.0(8) . . . . ?
C24 C25 C32 O7 109.2(6) . . . . ?
C24 C25 C32 O8 -71.9(8) . . . . ?
C25 C26 C27 C28 179.1(5) . . . . ?
C25 C26 C31 C18 0.7(7) . . . . ?
C25 C26 C31 C30 -178.4(5) . . . . ?
C25 C32 O7 Cd1 173.1(4) . . . 7_566 ?
C25 C32 O8 Cd1 -173.5(5) . . . 7_566 ?
C26 C25 C32 O7 -64.4(7) . . . . ?
C26 C25 C32 O8 114.5(6) . . . . ?
C26 C27 C28 C29 -0.9(8) . . . . ?
C27 C26 C31 C18 179.8(4) . . . . ?
C27 C26 C31 C30 0.7(7) . . . . ?
C27 C28 C29 C30 1.0(8) . . . . ?
C28 C29 C30 C31 -0.3(8) . . . . ?
C29 C30 C31 C18 -179.7(5) . . . . ?
C29 C30 C31 C26 -0.6(7) . . . . ?
C31 C18 C19 C20 176.6(5) . . . . ?
C31 C18 C19 C24 -4.7(7) . . . . ?
C31 C26 C27 C28 0.0(8) . . . . ?
C32 C25 C26 C27 -10.5(8) . . . . ?
C32 C25 C26 C31 168.5(5) . . . . ?
O1 C1 C2 C3 104.3(5) . . . . ?
O1 C1 C2 C15 -72.1(5) . . . . ?
O1 C1 O2 Cd2 174.6(3) . . . 6_656 ?
O2 C1 C2 C3 -77.9(6) . . . . ?
O2 C1 C2 C15 105.7(5) . . . . ?
O2 C1 O1 Cd1 -10.7(5) . . . . ?
O3 C16 O4 Cd1 7.7(5) . . . 8_765 ?
O4 C16 O3 Cd1 -7.9(5) . . . 8_765 ?
O5 C17 C18 C19 -92.3(6) . . . . ?
O5 C17 C18 C31 82.5(5) . . . . ?
O5 C17 O6 Cd2 -175.9(4) . . . . ?
O6 C17 C18 C19 89.7(6) . . . . ?
O6 C17 C18 C31 -95.5(6) . . . . ?
O6 C17 O5 Cd1 12.9(6) . . . . ?
O7 C32 O8 Cd1 5.2(6) . . . 7_566 ?
O8 C32 O7 Cd1 -5.7(6) . . . 7_566 ?
C34 C35 N2 C33 -1.1(15) . . . . ?
C34 C35 N2 C36 176.9(11) . . . . ?
C35 C34 N1 Cd2 -179.5(9) . . . . ?
C35 C34 N1 C33 -0.8(15) . . . . ?
C40 C41 C36 C37 0.0 . . . . ?
C40 C41 C36 N2 -173.9(9) . . . . ?
C40 N3 C42 C43 174.4(12) . . . . ?
C40 N3 C44 N4 -174.7(11) . . . . ?
C41 C40 C39 C38 0.0 . . . . ?
C41 C40 N3 C42 -15.5(11) . . . . ?
C41 C40 N3 C44 158.1(7) . . . . ?
C41 C41 C36 C37 -169(3) 5_666 . . . ?
C41 C41 C36 N2 18(3) 5_666 . . . ?
C41 C36 C37 C38 0.0 . . . . ?
C41 C36 N2 C33 153.1(10) . . . . ?
C41 C36 N2 C35 -24.5(17) . . . . ?
C36 C37 C38 C39 0.0 . . . . ?
C36 C37 C38 N5 176.6(7) . . . . ?
C37 C36 N2 C33 -21.0(16) . . . . ?
C37 C36 N2 C35 161.5(11) . . . . ?
C37 C38 C39 C40 0.0 . . . . ?
C37 C38 N5 C45 -44.7(11) . . . . ?
C37 C38 N5 C47 121.5(9) . . . . ?
C39 C40 C41 C41 170(3) . . . 5_666 ?
C39 C40 C41 C36 0.0 . . . . ?
C39 C40 N3 C42 169.8(7) . . . . ?
C39 C40 N3 C44 -16.6(12) . . . . ?
C39 C38 N5 C45 131.8(9) . . . . ?
C39 C38 N5 C47 -61.9(11) . . . . ?
C45 C46 N6 C47 1.1(15) . . . . ?
C46 C45 N5 C38 170.2(10) . . . . ?
C46 C45 N5 C47 1.5(13) . . . . ?
N1 C33 N2 C35 0.6(15) . . . . ?
N1 C33 N2 C36 -177.3(13) . . . . ?
N1 C34 C35 N2 1.2(15) . . . . ?
N2 C33 N1 Cd2 178.8(10) . . . . ?
N2 C33 N1 C34 0.1(15) . . . . ?
N2 C36 C37 C38 174.2(9) . . . . ?
N3 C40 C41 C41 -5(2) . . . 5_666 ?
N3 C40 C41 C36 -174.8(8) . . . . ?
N3 C40 C39 C38 174.6(8) . . . . ?
N3 C42 C43 N4 0.0 . . . . ?
N3 C44 N4 C43 0.0 . . . . ?
C42 N3 C44 N4 0.0 . . . . ?
C42 C43 N4 C44 0.0 . . . . ?
C44 N3 C42 C43 0.0 . . . . ?
N5 C38 C39 C40 -176.5(7) . . . . ?
N5 C45 C46 N6 -1.6(15) . . . . ?
N5 C47 N6 C46 -0.1(13) . . . . ?
N6 C47 N5 C38 -169.1(9) . . . . ?
N6 C47 N5 C45 -0.8(12) . . . . ?

loop_
_platon_squeeze_void_nr
_platon_squeeze_void_average_x
_platon_squeeze_void_average_y
_platon_squeeze_void_average_z
_platon_squeeze_void_volume
_platon_squeeze_void_count_electrons
_platon_squeeze_void_content
1 0.171 0.777 0.079 37 10 ' '
2 0.171 0.723 0.579 37 10 ' '
3 0.329 0.223 0.579 37 10 ' '
4 0.329 0.277 0.079 37 10 ' '
5 0.671 0.777 0.421 38 10 ' '
6 0.671 0.723 0.921 38 10 ' '
7 0.829 0.223 0.921 38 10 ' '
8 0.829 0.277 0.421 38 10 ' '
